data_7708075
loop_
_publ_author_name
'Davydova, Elena I.'
'Virovets, Alexander Viktorovich'
'Presypkina, Eugenia V.'
'Pomogaeva, Anna Vladimirovna'
'Lisovenko, Anna S.'
'Timoshkin, Alexey Y.'

_publ_section_title
;
 Unusual molecular complexes of antimony fluoride dimers with Acetonitrile
 and Pyridine: structures and bonding
;
_journal_name_full 'Dalton Transactions'
_journal_paper_doi 10.1039/D1DT02412D
_journal_year 2021
_chemical_formula_moiety 'C2 H3 F10 N Sb2'
_chemical_formula_sum 'C2 H3 F10 N Sb2'
_chemical_formula_weight 474.55
_chemical_properties_physical Air-sensitive,Moisture-sensitive
_space_group_crystal_system triclinic
_space_group_IT_number 2
_space_group_name_Hall '-P 1'
_space_group_name_H-M_alt 'P -1'
_atom_sites_solution_hydrogens geom
_audit_creation_method SHELXL-2018/3
_audit_update_record
;
2021-05-29 deposited with the CCDC.	2021-08-17 downloaded from the CCDC.
;
_cell_angle_alpha 90.605(4)
_cell_angle_beta 114.993(6)
_cell_angle_gamma 91.614(4)
_cell_formula_units_Z 2
_cell_length_a 7.7664(5)
_cell_length_b 8.2163(4)
_cell_length_c 8.6861(5)
_cell_measurement_reflns_used 1078
_cell_measurement_temperature 123(2)
_cell_measurement_theta_max 65.5670
_cell_measurement_theta_min 17.2480
_cell_volume 502.01(6)
_computing_cell_refinement 'CrysAlisPro 1.171.39.46 (Rigaku OD, 2018)'
_computing_data_collection 'CrysAlisPro 1.171.39.46 (Rigaku OD, 2018)'
_computing_data_reduction 'CrysAlisPro 1.171.39.46 (Rigaku OD, 2018)'
_computing_structure_refinement 'SHELXL-2018/3 (Sheldrick, 2018)'
_computing_structure_solution SHELXT
_diffrn_ambient_temperature 123(2)
_diffrn_detector 'CCD plate'
_diffrn_detector_area_resol_mean 5.2548
_diffrn_detector_type AtlasS2
_diffrn_measured_fraction_theta_full 0.989
_diffrn_measured_fraction_theta_max 0.989
_diffrn_measurement_device 'four-circle diffractometer'
_diffrn_measurement_device_type 'Xcalibur, AtlasS2, Gemini ultra'
_diffrn_measurement_method '\w scans'
_diffrn_radiation_monochromator mirror
_diffrn_radiation_probe x-ray
_diffrn_radiation_type CuK\a
_diffrn_radiation_wavelength 1.54184
_diffrn_reflns_av_R_equivalents 0.0993
_diffrn_reflns_av_unetI/netI 0.0350
_diffrn_reflns_Laue_measured_fraction_full 0.989
_diffrn_reflns_Laue_measured_fraction_max 0.989
_diffrn_reflns_limit_h_max 9
_diffrn_reflns_limit_h_min -9
_diffrn_reflns_limit_k_max 9
_diffrn_reflns_limit_k_min -8
_diffrn_reflns_limit_l_max 10
_diffrn_reflns_limit_l_min -10
_diffrn_reflns_number 3077
_diffrn_reflns_point_group_measured_fraction_full 0.989
_diffrn_reflns_point_group_measured_fraction_max 0.989
_diffrn_reflns_theta_full 66.034
_diffrn_reflns_theta_max 66.034
_diffrn_reflns_theta_min 5.388
_diffrn_source 'fine-focus sealed X-ray tube'
_diffrn_source_type 'Enhance Ultra (Cu) X-ray Source'
_exptl_absorpt_coefficient_mu 43.957
_exptl_absorpt_correction_T_max 0.339
_exptl_absorpt_correction_T_min 0.061
_exptl_absorpt_correction_type gaussian
_exptl_absorpt_process_details
;
CrysAlisPro 1.171.39.46 (Rigaku Oxford Diffraction, 2018)
Numerical absorption correction based on gaussian integration over
			a multifaceted crystal model
Empirical absorption correction using spherical harmonics,
 implemented in SCALE3 ABSPACK scaling algorithm.
;
_exptl_crystal_colour colourless
_exptl_crystal_density_diffrn 3.139
_exptl_crystal_description 'truncated prism'
_exptl_crystal_F_000 428
_exptl_crystal_size_max 0.125
_exptl_crystal_size_mid 0.074
_exptl_crystal_size_min 0.046
_refine_diff_density_max 1.768
_refine_diff_density_min -2.310
_refine_diff_density_rms 0.384
_refine_ls_extinction_method none
_refine_ls_goodness_of_fit_ref 1.008
_refine_ls_hydrogen_treatment constr
_refine_ls_matrix_type full
_refine_ls_number_parameters 137
_refine_ls_number_reflns 3077
_refine_ls_number_restraints 0
_refine_ls_restrained_S_all 1.008
_refine_ls_R_factor_all 0.0854
_refine_ls_R_factor_gt 0.0772
_refine_ls_shift/su_max 0.000
_refine_ls_shift/su_mean 0.000
_refine_ls_structure_factor_coef Fsqd
_refine_ls_weighting_details 'w=1/[\s^2^(Fo^2^)+(0.1705P)^2^] where P=(Fo^2^+2Fc^2^)/3'
_refine_ls_weighting_scheme calc
_refine_ls_wR_factor_gt 0.2062
_refine_ls_wR_factor_ref 0.2117
_reflns_Friedel_coverage 0.000
_reflns_number_gt 2414
_reflns_number_total 3077
_reflns_threshold_expression 'I > 2\s(I)'
_twin_special_details
;
Component 2 rotated by -179.9979\% 
 around [-0.03 1.00 -0.01] (reciprocal) or [-0.00 1.00 0.00] (direct)
;
_cod_data_source_file d1dt02412d2.cif
_cod_data_source_block 1ayt88
_cod_original_cell_volume 502.01(5)
_cod_database_code 7708075
_shelx_shelxl_version_number 2018/3
_shelx_space_group_comment
;
The symmetry employed for this shelxl refinement is uniquely defined
by the following loop, which should always be used as a source of
symmetry information in preference to the above space-group names.
They are only intended as comments.
;
_shelx_estimated_absorpt_t_min 0.073
_shelx_estimated_absorpt_t_max 0.237
_oxdiff_twin_items 2
_oxdiff_twin_integration_method simultaneous

loop_
_space_group_symop_operation_xyz
'x, y, z'
'-x, -y, -z'

loop_
_atom_site_label
_atom_site_type_symbol
_atom_site_fract_x
_atom_site_fract_y
_atom_site_fract_z
_atom_site_U_iso_or_equiv
_atom_site_adp_type
_atom_site_occupancy
_atom_site_site_symmetry_order
_atom_site_calc_flag
_atom_site_refinement_flags_posn
_atom_site_refinement_flags_adp
_atom_site_refinement_flags_occupancy
_atom_site_disorder_assembly
_atom_site_disorder_group
Sb1 Sb 0.34786(11) 0.25275(11) 0.57271(10) 0.0236(4) Uani 1 1 d . . . . .
Sb2 Sb 0.12410(11) 0.25270(10) 0.90603(10) 0.0218(4) Uani 1 1 d . . . . .
F1 F 0.2724(15) 0.3034(14) 0.7622(12) 0.044(2) Uani 1 1 d . . . . .
F2 F 0.3073(14) 0.0380(11) 0.6093(13) 0.042(2) Uani 1 1 d . . . . .
F3 F 0.3945(14) 0.2111(14) 0.3861(13) 0.047(2) Uani 1 1 d . . . . .
F4 F 0.3436(13) 0.4756(10) 0.5517(13) 0.035(2) Uani 1 1 d . . . . .
F5 F 0.5947(13) 0.2563(14) 0.7322(13) 0.048(2) Uani 1 1 d . . . . .
F6 F -0.0180(14) 0.1085(12) 0.7283(11) 0.039(2) Uani 1 1 d . . . . .
F7 F 0.3013(13) 0.0933(11) 0.9998(13) 0.037(2) Uani 1 1 d . . . . .
F8 F 0.2976(13) 0.4045(11) 1.0547(12) 0.034(2) Uani 1 1 d . . . . .
F9 F -0.0209(14) 0.4242(12) 0.7886(13) 0.045(2) Uani 1 1 d . . . . .
F10 F -0.0061(13) 0.2116(12) 1.0354(11) 0.037(2) Uani 1 1 d . . . . .
N1 N 0.0589(16) 0.2530(15) 0.4192(16) 0.027(2) Uani 1 1 d . . . . .
C1 C -0.095(2) 0.2563(16) 0.3180(19) 0.025(3) Uani 1 1 d . . . . .
C2 C -0.2873(18) 0.2590(18) 0.195(2) 0.027(3) Uani 1 1 d . . . . .
H2A H -0.321678 0.156161 0.128976 0.040 Uiso 1 1 calc R U . . .
H2B H -0.301910 0.349673 0.118451 0.040 Uiso 1 1 calc R U . . .
H2C H -0.370686 0.272942 0.252519 0.040 Uiso 1 1 calc R U . . .

loop_
_atom_site_aniso_label
_atom_site_aniso_U_11
_atom_site_aniso_U_22
_atom_site_aniso_U_33
_atom_site_aniso_U_23
_atom_site_aniso_U_13
_atom_site_aniso_U_12
Sb1 0.0154(6) 0.0388(7) 0.0176(6) -0.0007(4) 0.0082(4) -0.0016(4)
Sb2 0.0165(5) 0.0342(6) 0.0158(6) -0.0004(4) 0.0082(4) -0.0025(4)
F1 0.041(5) 0.063(6) 0.033(5) -0.013(4) 0.023(5) -0.022(4)
F2 0.032(5) 0.039(5) 0.041(6) 0.003(4) 0.002(5) 0.003(4)
F3 0.032(5) 0.079(7) 0.041(6) -0.008(5) 0.028(5) -0.004(5)
F4 0.027(5) 0.037(5) 0.041(5) -0.002(4) 0.015(4) -0.006(4)
F5 0.018(4) 0.074(7) 0.039(5) -0.004(5) -0.001(4) 0.001(4)
F6 0.032(5) 0.056(6) 0.021(5) -0.012(4) 0.005(4) -0.016(4)
F7 0.030(5) 0.040(5) 0.038(5) 0.004(4) 0.011(4) 0.009(4)
F8 0.029(5) 0.043(5) 0.027(5) -0.007(4) 0.011(4) -0.003(4)
F9 0.030(5) 0.051(6) 0.041(6) 0.017(5) 0.003(5) 0.010(4)
F10 0.029(4) 0.056(6) 0.033(5) -0.001(4) 0.020(4) 0.002(4)
N1 0.009(6) 0.037(6) 0.031(6) -0.005(5) 0.007(5) -0.003(4)
C1 0.027(8) 0.023(7) 0.037(8) 0.000(6) 0.025(8) -0.004(5)
C2 0.012(6) 0.043(8) 0.026(7) -0.004(6) 0.010(6) -0.003(6)

loop_
_atom_type_symbol
_atom_type_description
_atom_type_scat_dispersion_real
_atom_type_scat_dispersion_imag
_atom_type_scat_source
C C 0.0181 0.0091 'International Tables Vol C Tables 4.2.6.8 and 6.1.1.4'
H H 0.0000 0.0000 'International Tables Vol C Tables 4.2.6.8 and 6.1.1.4'
N N 0.0311 0.0180 'International Tables Vol C Tables 4.2.6.8 and 6.1.1.4'
F F 0.0727 0.0534 'International Tables Vol C Tables 4.2.6.8 and 6.1.1.4'
Sb Sb -0.0562 5.8946 'International Tables Vol C Tables 4.2.6.8 and 6.1.1.4'

loop_
_exptl_crystal_face_index_h
_exptl_crystal_face_index_k
_exptl_crystal_face_index_l
_exptl_crystal_face_perp_dist
1 1 -5 0.0484
-2 4 3 0.0254
2 -5 -2 0.0180
1 -5 -3 0.0181
-5 -1 3 0.0218
-1 2 -4 0.0489
4 -2 -5 0.0221
1 -4 3 0.0638
2 -1 -5 0.0301
-1 -1 5 0.0614
5 1 -3 0.0348
-2 5 1 0.0377
-1 1 5 0.0535

loop_
_geom_angle_atom_site_label_1
_geom_angle_atom_site_label_2
_geom_angle_atom_site_label_3
_geom_angle
_geom_angle_site_symmetry_1
_geom_angle_site_symmetry_3
_geom_angle_publ_flag
F5 Sb1 F3 97.5(5) . . ?
F5 Sb1 F2 92.8(5) . . ?
F3 Sb1 F2 95.2(5) . . ?
F5 Sb1 F4 93.8(5) . . ?
F3 Sb1 F4 95.5(5) . . ?
F2 Sb1 F4 166.6(5) . . ?
F5 Sb1 F1 87.7(4) . . ?
F3 Sb1 F1 174.7(4) . . ?
F2 Sb1 F1 85.7(5) . . ?
F4 Sb1 F1 82.9(4) . . ?
F5 Sb1 N1 172.3(5) . . ?
F3 Sb1 N1 90.2(5) . . ?
F2 Sb1 N1 86.0(5) . . ?
F4 Sb1 N1 85.9(5) . . ?
F1 Sb1 N1 84.7(4) . . ?
F10 Sb2 F8 96.5(4) . . ?
F10 Sb2 F9 96.3(4) . . ?
F8 Sb2 F9 88.4(4) . . ?
F10 Sb2 F7 95.8(4) . . ?
F8 Sb2 F7 88.9(4) . . ?
F9 Sb2 F7 167.7(4) . . ?
F10 Sb2 F6 96.6(4) . . ?
F8 Sb2 F6 166.9(4) . . ?
F9 Sb2 F6 90.7(5) . . ?
F7 Sb2 F6 89.2(4) . . ?
F10 Sb2 F1 178.9(4) . . ?
F8 Sb2 F1 82.6(4) . . ?
F9 Sb2 F1 83.2(4) . . ?
F7 Sb2 F1 84.6(4) . . ?
F6 Sb2 F1 84.4(4) . . ?
Sb1 F1 Sb2 152.4(6) . . ?
C1 N1 Sb1 171.5(11) . . ?
N1 C1 C2 178.7(14) . . ?

loop_
_geom_bond_atom_site_label_1
_geom_bond_atom_site_label_2
_geom_bond_distance
_geom_bond_site_symmetry_2
_geom_bond_publ_flag
Sb1 F5 1.830(9) . ?
Sb1 F3 1.835(9) . ?
Sb1 F2 1.838(9) . ?
Sb1 F4 1.841(9) . ?
Sb1 F1 2.010(8) . ?
Sb1 N1 2.070(12) . ?
Sb2 F10 1.830(7) . ?
Sb2 F8 1.855(9) . ?
Sb2 F9 1.855(9) . ?
Sb2 F7 1.857(9) . ?
Sb2 F6 1.858(9) . ?
Sb2 F1 2.064(8) . ?
N1 C1 1.15(2) . ?
C1 C2 1.43(2) . ?

loop_
_twin_individual_id
_twin_individual_mass_fraction_refined
_oxdiff_twin_reflns_isolated
_oxdiff_twin_reflns_overlapped
_twin_individual_twin_lattice_type
_twin_individual_twin_matrix_11
_twin_individual_twin_matrix_12
_twin_individual_twin_matrix_13
_twin_individual_twin_matrix_21
_twin_individual_twin_matrix_22
_twin_individual_twin_matrix_23
_twin_individual_twin_matrix_31
_twin_individual_twin_matrix_32
_twin_individual_twin_matrix_33
1 0.4779 2781 794 ref 1.0000 0.0000 0.0000 0.0000 1.0000 0.0000 0.0000 0.0000 1.0000
2 0.5221 2836 794 nmt -0.9999 -0.0524 -0.0000 -0.0003 1.0002 -0.0002 0.0000 -0.0229 -1.0002
